data_4124215
loop_
_publ_author_name
'Pinkowicz, Dawid'
'Rams, Micha\/l'
'Mi\<sek, Martin'
'Kamenev, Konstantin V.'
'Tomkowiak, Hanna'
'Katrusiak, Andrzej'
'Sieklucka, Barbara'

_publ_section_title
;
 Enforcing Multifunctionality: A Pressure-Induced Spin-Crossover
 Photomagnet.
;
_journal_issue 27
_journal_name_full 'Journal of the American Chemical Society'
_journal_page_first 8795
_journal_page_last 8802
_journal_paper_doi 10.1021/jacs.5b04303
_journal_volume 137
_journal_year 2015
_chemical_formula_moiety 'C32 H32 Mn2 N24 Nb, 4(H2 O)'
_chemical_formula_sum 'C32 H40 Mn2 N24 Nb O4'
_chemical_formula_weight 1027.67
_chemical_name_systematic
; 
 ? 
;
_space_group_IT_number 88
_symmetry_cell_setting tetragonal
_symmetry_space_group_name_Hall '-I 4ad'
_symmetry_space_group_name_H-M 'I 41/a :2'
_atom_sites_solution_hydrogens geom
_atom_sites_solution_primary direct
_atom_sites_solution_secondary difmap
_audit_creation_method SHELXL-97
_cell_angle_alpha 90.00
_cell_angle_beta 90.00
_cell_angle_gamma 90.00
_cell_formula_units_Z 4
_cell_length_a 21.499(4)
_cell_length_b 21.499(4)
_cell_length_c 9.410(3)
_cell_measurement_pressure 760000
_cell_measurement_temperature 296(2)
_cell_measurement_theta_max 27.24
_cell_measurement_theta_min 4.05
_cell_volume 4349.4(18)
_computing_cell_refinement 'CrysAlis (Oxford Diffraction, 2002)'
_computing_data_collection 'CrysAlis (Oxford Diffraction, 2002)'
_computing_data_reduction 'CrysAlis (Oxford Diffraction, 2002)'
_computing_molecular_graphics
;
Mercury
;
_computing_publication_material 'SHELXL-97 (Sheldrick, 1997)'
_computing_structure_refinement 'SHELXL-97 (Sheldrick, 1997)'
_computing_structure_solution 'SHELXS-97 (Sheldrick, 1997)'
_diffrn_ambient_temperature 296(2)
_diffrn_measured_fraction_theta_full 0.457
_diffrn_measured_fraction_theta_max 0.457
_diffrn_measurement_device_type 'Kuma KM4CCD \k geometry'
_diffrn_measurement_method
;
HP omega scans - for more details see:
A. Budzianowski, A. Katrusiak in High-Pressure Crystallography
(Eds.: A. Katrusiak, P. F. McMillan),
Dordrecht: Kluwer Acad. Publ., 2004 pp.157-168
;
_diffrn_radiation_monochromator graphite
_diffrn_radiation_source 'fine-focus sealed tube'
_diffrn_radiation_type MoK\a
_diffrn_radiation_wavelength 0.71073
_diffrn_reflns_av_R_equivalents 0.0764
_diffrn_reflns_av_sigmaI/netI 0.0367
_diffrn_reflns_limit_h_max 24
_diffrn_reflns_limit_h_min -24
_diffrn_reflns_limit_k_max 27
_diffrn_reflns_limit_k_min -26
_diffrn_reflns_limit_l_max 6
_diffrn_reflns_limit_l_min -6
_diffrn_reflns_number 7793
_diffrn_reflns_theta_full 27.24
_diffrn_reflns_theta_max 27.24
_diffrn_reflns_theta_min 4.05
_exptl_absorpt_coefficient_mu 0.898
_exptl_absorpt_correction_T_max 0.836
_exptl_absorpt_correction_T_min 0.633
_exptl_absorpt_correction_type numerical
_exptl_absorpt_process_details
;
Xcalibur CCD System, CrysAlisPro Software System, version 171.37.31;
 Oxford Diffraction Poland, 2014
;
_exptl_crystal_colour yellow
_exptl_crystal_density_diffrn 1.569
_exptl_crystal_density_method 'not measured'
_exptl_crystal_description prism
_exptl_crystal_F_000 2092
_exptl_crystal_size_max 0.52
_exptl_crystal_size_mid 0.48
_exptl_crystal_size_min 0.20
_refine_diff_density_max 0.974
_refine_diff_density_min -0.717
_refine_diff_density_rms 0.117
_refine_ls_extinction_method none
_refine_ls_goodness_of_fit_ref 1.159
_refine_ls_hydrogen_treatment mixed
_refine_ls_matrix_type full
_refine_ls_number_parameters 151
_refine_ls_number_reflns 1112
_refine_ls_number_restraints 112
_refine_ls_restrained_S_all 1.132
_refine_ls_R_factor_all 0.1108
_refine_ls_R_factor_gt 0.0849
_refine_ls_shift/su_max 0.000
_refine_ls_shift/su_mean 0.000
_refine_ls_structure_factor_coef Fsqd
_refine_ls_weighting_details 'calc w=1/[\s^2^(Fo^2^)+(0.1800P)^2^+25.6500P] where P=(Fo^2^+2Fc^2^)/3'
_refine_ls_weighting_scheme calc
_refine_ls_wR_factor_gt 0.2372
_refine_ls_wR_factor_ref 0.2892
_reflns_number_gt 760
_reflns_number_total 1112
_reflns_threshold_expression >2sigma(I)
_cod_data_source_file ja5b04303_si_005.cif
_cod_data_source_block 0.76_GPa
_cod_original_cell_volume 4349.4(17)
_cod_original_sg_symbol_H-M I4(1)/a
_cod_database_code 4124215

loop_
_symmetry_equiv_pos_as_xyz
'x, y, z'
'-x+1/2, -y, z+1/2'
'-y+3/4, x+1/4, z+1/4'
'y+3/4, -x+3/4, z+3/4'
'x+1/2, y+1/2, z+1/2'
'-x+1, -y+1/2, z+1'
'-y+5/4, x+3/4, z+3/4'
'y+5/4, -x+5/4, z+5/4'
'-x, -y, -z'
'x-1/2, y, -z-1/2'
'y-3/4, -x-1/4, -z-1/4'
'-y-3/4, x-3/4, -z-3/4'
'-x+1/2, -y+1/2, -z+1/2'
'x, y+1/2, -z'
'y-1/4, -x+1/4, -z+1/4'
'-y-1/4, x-1/4, -z-1/4'

loop_
_atom_site_label
_atom_site_type_symbol
_atom_site_fract_x
_atom_site_fract_y
_atom_site_fract_z
_atom_site_U_iso_or_equiv
_atom_site_adp_type
_atom_site_occupancy
_atom_site_symmetry_multiplicity
_atom_site_calc_flag
_atom_site_refinement_flags
O1 O 0.5602(3) 0.8686(4) 0.1969(17) 0.066(3) Uani 1 1 d DU
H1A H 0.537(5) 0.861(6) 0.115(6) 0.080 Uiso 1 1 d D
H1B H 0.541(5) 0.854(4) 0.280(6) 0.080 Uiso 1 1 d D
C1 C 0.5154(4) 0.8485(4) 0.5537(17) 0.044(3) Uani 1 1 d U
C2 C 0.4408(4) 0.7603(4) 0.4297(17) 0.039(2) Uani 1 1 d U
C13 C 0.6711(5) 1.0025(5) 0.2435(19) 0.062(4) Uani 1 1 d U
H13A H 0.6974 0.9833 0.1786 0.074 Uiso 1 1 calc R
C14 C 0.6809(6) 1.0560(6) 0.313(2) 0.072(4) Uani 1 1 d U
H14A H 0.7163 1.0807 0.3077 0.086 Uiso 1 1 calc R
C15 C 0.6272(4) 1.0681(5) 0.3958(17) 0.051(3) Uani 1 1 d U
H15A H 0.6209 1.1032 0.4518 0.062 Uiso 1 1 calc R
C23 C 0.4266(6) 1.0180(6) 0.076(3) 0.082(5) Uani 1 1 d U
H23A H 0.4208 1.0439 -0.0024 0.098 Uiso 1 1 calc R
C24 C 0.4105(5) 0.9570(5) 0.082(2) 0.067(4) Uani 1 1 d U
H24A H 0.3931 0.9321 0.0120 0.080 Uiso 1 1 calc R
C25 C 0.4263(5) 0.9413(5) 0.219(2) 0.057(4) Uani 1 1 d U
H25A H 0.4198 0.9021 0.2580 0.068 Uiso 1 1 calc R
Mn Mn 0.5000 1.0000 0.5000 0.0400(11) Uani 1 2 d SU
N1 N 0.5208(4) 0.8984(4) 0.5207(14) 0.050(3) Uani 1 1 d DU
N2 N 0.4110(4) 0.7668(5) 0.3303(18) 0.067(4) Uani 1 1 d U
N11 N 0.5874(4) 1.0216(4) 0.3809(13) 0.045(3) Uani 1 1 d U
N12 N 0.6138(4) 0.9818(4) 0.2887(16) 0.058(3) Uani 1 1 d U
H12A H 0.5970 0.9476 0.2612 0.069 Uiso 1 1 calc R
N21 N 0.4515(4) 0.9874(4) 0.2877(15) 0.048(3) Uani 1 1 d U
N22 N 0.4515(5) 1.0344(4) 0.1967(19) 0.067(4) Uani 1 1 d U
H22A H 0.4659 1.0709 0.2148 0.081 Uiso 1 1 calc R
Nb Nb 0.5000 0.7500 0.6250 0.0307(10) Uani 1 4 d SU

loop_
_atom_site_aniso_label
_atom_site_aniso_U_11
_atom_site_aniso_U_22
_atom_site_aniso_U_33
_atom_site_aniso_U_23
_atom_site_aniso_U_13
_atom_site_aniso_U_12
O1 0.074(4) 0.067(4) 0.058(9) -0.006(5) -0.002(4) 0.001(3)
C1 0.061(5) 0.046(5) 0.024(9) 0.008(5) -0.005(5) -0.005(4)
C2 0.040(3) 0.039(3) 0.039(3) -0.0010(19) 0.0024(19) 0.0008(18)
C13 0.059(5) 0.066(5) 0.060(11) 0.009(5) 0.011(5) 0.009(5)
C14 0.071(6) 0.076(6) 0.069(10) 0.005(6) -0.003(6) -0.002(5)
C15 0.050(5) 0.053(5) 0.051(10) 0.008(5) -0.003(5) -0.003(4)
C23 0.088(7) 0.075(6) 0.082(11) 0.007(7) -0.016(7) -0.013(6)
C24 0.065(6) 0.072(6) 0.063(11) -0.006(6) -0.013(6) -0.013(5)
C25 0.062(5) 0.053(5) 0.056(10) 0.004(5) -0.007(6) -0.015(4)
Mn 0.0549(13) 0.0413(12) 0.024(3) 0.0046(9) -0.0053(10) -0.0013(8)
N1 0.061(4) 0.046(4) 0.043(9) 0.005(4) -0.007(4) 0.007(3)
N2 0.059(5) 0.082(5) 0.059(10) 0.003(5) -0.015(5) -0.001(4)
N11 0.051(4) 0.046(4) 0.039(9) -0.001(4) -0.005(4) -0.003(3)
N12 0.067(5) 0.051(4) 0.055(9) -0.004(5) -0.005(5) -0.005(4)
N21 0.053(4) 0.051(4) 0.038(9) 0.005(4) -0.001(4) -0.007(3)
N22 0.093(6) 0.048(4) 0.060(10) 0.001(5) -0.017(6) -0.011(4)
Nb 0.0401(9) 0.0401(9) 0.012(3) 0.000 0.000 0.000

loop_
_atom_type_symbol
_atom_type_description
_atom_type_scat_dispersion_real
_atom_type_scat_dispersion_imag
_atom_type_scat_source
C C 0.0033 0.0016 'International Tables Vol C Tables 4.2.6.8 and 6.1.1.4'
H H 0.0000 0.0000 'International Tables Vol C Tables 4.2.6.8 and 6.1.1.4'
N N 0.0061 0.0033 'International Tables Vol C Tables 4.2.6.8 and 6.1.1.4'
O O 0.0106 0.0060 'International Tables Vol C Tables 4.2.6.8 and 6.1.1.4'
Mn Mn 0.3368 0.7283 'International Tables Vol C Tables 4.2.6.8 and 6.1.1.4'
Nb Nb -2.0727 0.6215 'International Tables Vol C Tables 4.2.6.8 and 6.1.1.4'

loop_
_geom_angle_atom_site_label_1
_geom_angle_atom_site_label_2
_geom_angle_atom_site_label_3
_geom_angle
_geom_angle_site_symmetry_1
_geom_angle_site_symmetry_3
N1 C1 Nb 177.0(10) . .
N2 C2 Nb 178.5(8) . .
C14 C13 N12 105.4(12) . .
C13 C14 C15 107.4(11) . .
N11 C15 C14 109.2(11) . .
N22 C23 C24 108.9(17) . .
C23 C24 C25 102.5(14) . .
N21 C25 C24 112.5(11) . .
N1 Mn N1 180.000(1) 9_676 .
N1 Mn N11 85.5(3) 9_676 .
N1 Mn N11 94.5(3) . .
N1 Mn N11 94.5(3) 9_676 9_676
N1 Mn N11 85.5(3) . 9_676
N11 Mn N11 180.0(4) . 9_676
N1 Mn N21 93.0(4) 9_676 9_676
N1 Mn N21 87.0(4) . 9_676
N11 Mn N21 91.8(4) . 9_676
N11 Mn N21 88.2(4) 9_676 9_676
N1 Mn N21 87.0(4) 9_676 .
N1 Mn N21 93.0(4) . .
N11 Mn N21 88.2(4) . .
N11 Mn N21 91.8(4) 9_676 .
N21 Mn N21 180.000(3) 9_676 .
C1 N1 Mn 159.5(9) . .
N12 N11 C15 106.0(9) . .
N12 N11 Mn 123.1(6) . .
C15 N11 Mn 130.3(9) . .
N11 N12 C13 111.9(9) . .
C25 N21 N22 105.0(13) . .
C25 N21 Mn 136.0(9) . .
N22 N21 Mn 118.6(8) . .
C23 N22 N21 111.0(11) . .
C1 Nb C1 95.1(2) 15_566 6_564
C1 Nb C1 95.1(2) 15_566 .
C1 Nb C1 145.2(8) 6_564 .
C1 Nb C1 145.2(8) 15_566 12_767
C1 Nb C1 95.1(2) 6_564 12_767
C1 Nb C1 95.1(2) . 12_767
C1 Nb C2 75.3(4) 15_566 15_566
C1 Nb C2 142.5(5) 6_564 15_566
C1 Nb C2 72.3(5) . 15_566
C1 Nb C2 76.4(4) 12_767 15_566
C1 Nb C2 142.5(5) 15_566 .
C1 Nb C2 76.4(4) 6_564 .
C1 Nb C2 75.3(4) . .
C1 Nb C2 72.3(5) 12_767 .
C2 Nb C2 132.0(4) 15_566 .
C1 Nb C2 72.3(5) 15_566 6_564
C1 Nb C2 75.3(4) 6_564 6_564
C1 Nb C2 76.4(4) . 6_564
C1 Nb C2 142.5(5) 12_767 6_564
C2 Nb C2 132.0(4) 15_566 6_564
C2 Nb C2 70.2(6) . 6_564
C1 Nb C2 76.4(4) 15_566 12_767
C1 Nb C2 72.3(5) 6_564 12_767
C1 Nb C2 142.5(5) . 12_767
C1 Nb C2 75.3(4) 12_767 12_767
C2 Nb C2 70.2(6) 15_566 12_767
C2 Nb C2 132.0(4) . 12_767
C2 Nb C2 132.0(4) 6_564 12_767

loop_
_geom_bond_atom_site_label_1
_geom_bond_atom_site_label_2
_geom_bond_distance
_geom_bond_site_symmetry_2
C1 N1 1.124(12) .
C1 Nb 2.246(9) .
C2 N2 1.142(19) .
C2 Nb 2.246(14) .
C13 C14 1.341(19) .
C13 N12 1.375(14) .
C14 C15 1.416(19) .
C15 N11 1.325(12) .
C23 N22 1.31(2) .
C23 C24 1.359(17) .
C24 C25 1.37(2) .
C25 N21 1.302(15) .
Mn N1 2.238(8) 9_676
Mn N1 2.238(8) .
Mn N11 2.237(9) .
Mn N11 2.237(9) 9_676
Mn N21 2.269(13) 9_676
Mn N21 2.269(13) .
N11 N12 1.343(15) .
N21 N22 1.324(16) .
Nb C1 2.246(10) 15_566
Nb C1 2.246(10) 6_564
Nb C1 2.246(10) 12_767
Nb C2 2.246(14) 15_566
Nb C2 2.246(14) 6_564
Nb C2 2.246(14) 12_767
